data_4110542
loop_
_publ_author_name
'Vladimir V. Grushin'
'William J. Marshall'

_publ_section_title
;
 Unexpected H2O-Induced Ar-X Activation with Trifluoromethylpalladium(II)
 Aryls
;
_journal_name_full 'Journal of the American Chemical Society'
_journal_page_first 4632
_journal_page_last 4641
_journal_paper_doi 10.1021/ja0602389
_journal_volume 128
_journal_year 2006
_chemical_formula_sum 'C27 H51 Cl P2 Pd'
_chemical_formula_weight 579.47
_chemical_name_systematic
;
 ?
;
_space_group_IT_number 15
_symmetry_cell_setting monoclinic
_symmetry_space_group_name_Hall '-C 2yc'
_symmetry_space_group_name_H-M 'C 1 2/c 1'
_atom_sites_solution_hydrogens geom
_atom_sites_solution_primary direct
_atom_sites_solution_secondary difmap
_audit_creation_method SHELXL-97
_cell_angle_alpha 90.00
_cell_angle_beta 104.47(3)
_cell_angle_gamma 90.00
_cell_formula_units_Z 8
_cell_length_a 41.609(8)
_cell_length_b 10.381(2)
_cell_length_c 15.233(3)
_cell_measurement_temperature 293(2)
_cell_volume 6371(2)
_computing_cell_refinement 'Bruker XSCANS'
_computing_data_collection 'Bruker XSCANS'
_computing_data_reduction 'Bruker SHELXTL'
_computing_molecular_graphics 'Bruker SHELXTL'
_computing_publication_material 'Bruker SHELXTL'
_computing_structure_refinement 'SHELXL-97 (Sheldrick, 1997)'
_computing_structure_solution 'SHELXS-97 (Sheldrick, 1990)'
_diffrn_ambient_temperature 293(2)
_diffrn_measured_fraction_theta_full 0.915
_diffrn_measured_fraction_theta_max 0.915
_diffrn_measurement_device_type 'Bruker P4'
_diffrn_measurement_method '\w scans'
_diffrn_radiation_monochromator graphite
_diffrn_radiation_source 'fine-focus sealed tube'
_diffrn_radiation_type MoK\a
_diffrn_radiation_wavelength 0.71069
_diffrn_reflns_av_R_equivalents 0.0630
_diffrn_reflns_av_sigmaI/netI 0.0577
_diffrn_reflns_limit_h_max 47
_diffrn_reflns_limit_h_min -47
_diffrn_reflns_limit_k_max 11
_diffrn_reflns_limit_k_min -11
_diffrn_reflns_limit_l_max 17
_diffrn_reflns_limit_l_min -17
_diffrn_reflns_number 14434
_diffrn_reflns_theta_full 24.14
_diffrn_reflns_theta_max 24.14
_diffrn_reflns_theta_min 2.38
_exptl_absorpt_coefficient_mu 0.779
_exptl_absorpt_correction_type none
_exptl_crystal_colour colorless
_exptl_crystal_density_diffrn 1.208
_exptl_crystal_description parallelpiped
_exptl_crystal_F_000 2448
_exptl_crystal_size_max 0.12
_exptl_crystal_size_mid 0.10
_exptl_crystal_size_min 0.05
_refine_diff_density_max 1.501
_refine_diff_density_min -1.220
_refine_diff_density_rms 0.132
_refine_ls_extinction_coef 0.0047(3)
_refine_ls_extinction_expression Fc^*^=kFc[1+0.001xFc^2^\l^3^/sin(2\q)]^-1/4^
_refine_ls_extinction_method SHELXL
_refine_ls_goodness_of_fit_ref 1.175
_refine_ls_hydrogen_treatment riding
_refine_ls_matrix_type full
_refine_ls_number_parameters 282
_refine_ls_number_reflns 4652
_refine_ls_number_restraints 0
_refine_ls_restrained_S_all 1.175
_refine_ls_R_factor_all 0.0733
_refine_ls_R_factor_gt 0.0565
_refine_ls_shift/su_max 0.000
_refine_ls_shift/su_mean 0.000
_refine_ls_structure_factor_coef Fsqd
_refine_ls_weighting_details 'calc w=1/[\s^2^(Fo^2^)+(0.0738P)^2^+20.3116P] where P=(Fo^2^+2Fc^2^)/3'
_refine_ls_weighting_scheme calc
_refine_ls_wR_factor_gt 0.1386
_refine_ls_wR_factor_ref 0.1499
_reflns_number_gt 4008
_reflns_number_total 4652
_reflns_threshold_expression >2sigma(I)
_cod_data_source_file ja0602389si20060112_095501_8.cif
_cod_data_source_block 06004
_cod_database_code 4110542

loop_
_symmetry_equiv_pos_as_xyz
'x, y, z'
'-x, y, -z+1/2'
'x+1/2, y+1/2, z'
'-x+1/2, y+1/2, -z+1/2'
'-x, -y, -z'
'x, -y, z-1/2'
'-x+1/2, -y+1/2, -z'
'x+1/2, -y+1/2, z-1/2'

loop_
_atom_site_label
_atom_site_type_symbol
_atom_site_fract_x
_atom_site_fract_y
_atom_site_fract_z
_atom_site_U_iso_or_equiv
_atom_site_adp_type
_atom_site_occupancy
_atom_site_symmetry_multiplicity
_atom_site_calc_flag
_atom_site_refinement_flags
Pd1 Pd 0.123881(11) 0.44141(4) 0.23920(3) 0.0255(2) Uani 1 1 d .
Cl1 Cl 0.14580(5) 0.59555(17) 0.15394(12) 0.0501(5) Uani 1 1 d .
P1 P 0.17145(4) 0.44572(14) 0.35739(10) 0.0262(4) Uani 1 1 d .
P2 P 0.10526(4) 0.28456(14) 0.31264(10) 0.0250(4) Uani 1 1 d .
C1 C 0.07831(15) 0.4439(6) 0.1372(4) 0.0378(15) Uani 1 1 d .
H1A H 0.0634 0.3813 0.1515 0.057 Uiso 1 1 calc R
H1B H 0.0825 0.4237 0.0796 0.057 Uiso 1 1 calc R
H1C H 0.0685 0.5280 0.1346 0.057 Uiso 1 1 calc R
C2 C 0.16936(14) 0.3085(6) 0.4331(4) 0.0292(13) Uani 1 1 d .
H2A H 0.1817 0.2366 0.4172 0.035 Uiso 1 1 calc R
H2B H 0.1799 0.3328 0.4951 0.035 Uiso 1 1 calc R
C3 C 0.13365(14) 0.2655(6) 0.4273(4) 0.0295(13) Uani 1 1 d .
H3A H 0.1250 0.3153 0.4703 0.035 Uiso 1 1 calc R
H3B H 0.1339 0.1757 0.4449 0.035 Uiso 1 1 calc R
C4 C 0.17578(15) 0.5877(5) 0.4315(4) 0.0302(13) Uani 1 1 d .
H4A H 0.1914 0.5667 0.4893 0.036 Uiso 1 1 calc R
C5 C 0.14216(16) 0.6219(6) 0.4503(4) 0.0373(15) Uani 1 1 d .
H5A H 0.1260 0.6363 0.3931 0.045 Uiso 1 1 calc R
H5B H 0.1346 0.5498 0.4802 0.045 Uiso 1 1 calc R
C6 C 0.14416(19) 0.7422(6) 0.5096(5) 0.0439(17) Uani 1 1 d .
H6A H 0.1222 0.7626 0.5168 0.053 Uiso 1 1 calc R
H6B H 0.1584 0.7248 0.5692 0.053 Uiso 1 1 calc R
C7 C 0.1576(2) 0.8564(7) 0.4683(5) 0.0512(19) Uani 1 1 d .
H7A H 0.1422 0.8794 0.4114 0.061 Uiso 1 1 calc R
H7B H 0.1597 0.9297 0.5089 0.061 Uiso 1 1 calc R
C8 C 0.1908(2) 0.8258(7) 0.4517(6) 0.058(2) Uani 1 1 d .
H8A H 0.2067 0.8110 0.5093 0.069 Uiso 1 1 calc R
H8B H 0.1984 0.8989 0.4228 0.069 Uiso 1 1 calc R
C9 C 0.18915(17) 0.7047(6) 0.3906(5) 0.0420(16) Uani 1 1 d .
H9A H 0.1749 0.7225 0.3310 0.050 Uiso 1 1 calc R
H9B H 0.2112 0.6855 0.3835 0.050 Uiso 1 1 calc R
C10 C 0.21167(14) 0.4284(6) 0.3275(4) 0.0324(14) Uani 1 1 d .
H10A H 0.2150 0.5077 0.2959 0.039 Uiso 1 1 calc R
C11 C 0.24202(15) 0.4158(7) 0.4102(5) 0.0394(15) Uani 1 1 d .
H11A H 0.2429 0.4901 0.4494 0.047 Uiso 1 1 calc R
H11B H 0.2395 0.3395 0.4446 0.047 Uiso 1 1 calc R
C12 C 0.27408(17) 0.4065(7) 0.3809(6) 0.0498(19) Uani 1 1 d .
H12A H 0.2925 0.3955 0.4337 0.060 Uiso 1 1 calc R
H12B H 0.2776 0.4856 0.3506 0.060 Uiso 1 1 calc R
C13 C 0.27267(18) 0.2927(8) 0.3166(6) 0.063(2) Uani 1 1 d .
H13A H 0.2706 0.2132 0.3481 0.076 Uiso 1 1 calc R
H13B H 0.2931 0.2888 0.2968 0.076 Uiso 1 1 calc R
C14 C 0.24292(19) 0.3067(9) 0.2334(6) 0.063(2) Uani 1 1 d .
H14A H 0.2461 0.3820 0.1988 0.076 Uiso 1 1 calc R
H14B H 0.2417 0.2317 0.1947 0.076 Uiso 1 1 calc R
C15 C 0.21080(16) 0.3199(7) 0.2617(5) 0.0463(18) Uani 1 1 d .
H15A H 0.1928 0.3345 0.2082 0.056 Uiso 1 1 calc R
H15B H 0.2063 0.2399 0.2893 0.056 Uiso 1 1 calc R
C16 C 0.06401(14) 0.3013(6) 0.3349(4) 0.0289(13) Uani 1 1 d .
H16A H 0.0479 0.2993 0.2758 0.035 Uiso 1 1 calc R
C17 C 0.06011(17) 0.4331(6) 0.3773(5) 0.0433(17) Uani 1 1 d .
H17A H 0.0764 0.4413 0.4350 0.052 Uiso 1 1 calc R
H17B H 0.0641 0.5012 0.3377 0.052 Uiso 1 1 calc R
C18 C 0.02508(19) 0.4475(8) 0.3920(6) 0.057(2) Uani 1 1 d .
H18A H 0.0236 0.5289 0.4219 0.069 Uiso 1 1 calc R
H18B H 0.0091 0.4494 0.3334 0.069 Uiso 1 1 calc R
C19 C 0.01602(18) 0.3392(8) 0.4484(5) 0.0514(19) Uani 1 1 d .
H19A H -0.0067 0.3498 0.4525 0.062 Uiso 1 1 calc R
H19B H 0.0304 0.3422 0.5093 0.062 Uiso 1 1 calc R
C20 C 0.01983(17) 0.2101(8) 0.4051(5) 0.0481(18) Uani 1 1 d .
H20A H 0.0036 0.2040 0.3472 0.058 Uiso 1 1 calc R
H20B H 0.0153 0.1415 0.4436 0.058 Uiso 1 1 calc R
C21 C 0.05477(16) 0.1915(7) 0.3906(5) 0.0414(16) Uani 1 1 d .
H21A H 0.0708 0.1875 0.4490 0.050 Uiso 1 1 calc R
H21B H 0.0556 0.1105 0.3595 0.050 Uiso 1 1 calc R
C22 C 0.10472(14) 0.1229(6) 0.2616(4) 0.0280(13) Uani 1 1 d .
H22A H 0.1013 0.0604 0.3065 0.034 Uiso 1 1 calc R
C23 C 0.07664(16) 0.1037(7) 0.1757(5) 0.0425(17) Uani 1 1 d .
H23A H 0.0555 0.1191 0.1898 0.051 Uiso 1 1 calc R
H23B H 0.0790 0.1659 0.1302 0.051 Uiso 1 1 calc R
C24 C 0.07693(18) -0.0316(7) 0.1377(6) 0.0509(19) Uani 1 1 d .
H24A H 0.0731 -0.0937 0.1815 0.061 Uiso 1 1 calc R
H24B H 0.0592 -0.0399 0.0830 0.061 Uiso 1 1 calc R
C25 C 0.10981(18) -0.0599(7) 0.1163(5) 0.0445(17) Uani 1 1 d .
H25A H 0.1129 -0.0026 0.0688 0.053 Uiso 1 1 calc R
H25B H 0.1099 -0.1478 0.0947 0.053 Uiso 1 1 calc R
C26 C 0.13797(19) -0.0419(7) 0.2003(5) 0.0500(19) Uani 1 1 d .
H26A H 0.1589 -0.0559 0.1846 0.060 Uiso 1 1 calc R
H26B H 0.1361 -0.1060 0.2450 0.060 Uiso 1 1 calc R
C27 C 0.13819(16) 0.0913(6) 0.2417(5) 0.0370(15) Uani 1 1 d .
H27A H 0.1431 0.1550 0.2002 0.044 Uiso 1 1 calc R
H27B H 0.1556 0.0955 0.2975 0.044 Uiso 1 1 calc R

loop_
_atom_site_aniso_label
_atom_site_aniso_U_11
_atom_site_aniso_U_22
_atom_site_aniso_U_33
_atom_site_aniso_U_23
_atom_site_aniso_U_13
_atom_site_aniso_U_12
Pd1 0.0284(3) 0.0300(3) 0.0186(3) 0.00268(18) 0.00684(18) 0.00158(18)
Cl1 0.0685(12) 0.0496(11) 0.0336(10) 0.0097(7) 0.0152(8) -0.0144(8)
P1 0.0260(8) 0.0317(9) 0.0216(8) -0.0003(6) 0.0074(6) -0.0003(6)
P2 0.0258(8) 0.0309(8) 0.0196(8) 0.0000(6) 0.0081(6) 0.0006(6)
C1 0.030(3) 0.048(4) 0.031(4) 0.011(3) -0.002(3) 0.004(3)
C2 0.033(3) 0.029(3) 0.024(3) 0.001(2) 0.004(2) 0.004(2)
C3 0.036(3) 0.035(3) 0.017(3) 0.005(2) 0.007(2) 0.000(3)
C4 0.034(3) 0.029(3) 0.027(3) -0.002(2) 0.006(3) -0.002(2)
C5 0.043(4) 0.045(4) 0.028(4) -0.006(3) 0.018(3) -0.006(3)
C6 0.057(5) 0.043(4) 0.037(4) -0.009(3) 0.020(3) 0.001(3)
C7 0.071(5) 0.037(4) 0.052(5) -0.013(3) 0.026(4) 0.001(3)
C8 0.067(5) 0.041(4) 0.072(6) -0.019(4) 0.031(4) -0.019(4)
C9 0.045(4) 0.043(4) 0.044(4) -0.005(3) 0.023(3) -0.003(3)
C10 0.026(3) 0.044(4) 0.030(3) -0.002(3) 0.010(3) -0.002(3)
C11 0.032(4) 0.048(4) 0.036(4) -0.005(3) 0.003(3) -0.001(3)
C12 0.030(4) 0.050(4) 0.068(5) -0.009(4) 0.008(3) 0.000(3)
C13 0.032(4) 0.070(6) 0.089(7) -0.019(5) 0.019(4) 0.007(4)
C14 0.049(5) 0.085(6) 0.065(6) -0.031(5) 0.032(4) -0.004(4)
C15 0.029(4) 0.068(5) 0.044(4) -0.019(4) 0.015(3) -0.004(3)
C16 0.026(3) 0.036(3) 0.027(3) -0.004(3) 0.011(2) 0.000(2)
C17 0.039(4) 0.045(4) 0.052(4) -0.009(3) 0.023(3) 0.001(3)
C18 0.049(5) 0.064(5) 0.067(6) -0.018(4) 0.029(4) 0.007(4)
C19 0.038(4) 0.082(6) 0.041(4) -0.014(4) 0.022(3) 0.002(4)
C20 0.035(4) 0.069(5) 0.044(4) 0.007(4) 0.016(3) -0.006(3)
C21 0.036(4) 0.047(4) 0.048(4) 0.004(3) 0.021(3) 0.000(3)
C22 0.031(3) 0.027(3) 0.029(3) 0.001(2) 0.011(3) 0.000(2)
C23 0.034(4) 0.052(4) 0.041(4) -0.019(3) 0.008(3) 0.000(3)
C24 0.045(4) 0.055(5) 0.052(5) -0.025(4) 0.012(4) -0.006(3)
C25 0.056(4) 0.044(4) 0.037(4) -0.010(3) 0.018(3) 0.003(3)
C26 0.050(4) 0.047(4) 0.055(5) -0.008(3) 0.017(4) 0.012(3)
C27 0.032(3) 0.043(4) 0.039(4) -0.007(3) 0.015(3) 0.005(3)

loop_
_atom_type_symbol
_atom_type_description
_atom_type_scat_dispersion_real
_atom_type_scat_dispersion_imag
_atom_type_scat_source
C C 0.0033 0.0016 'International Tables Vol C Tables 4.2.6.8 and 6.1.1.4'
H H 0.0000 0.0000 'International Tables Vol C Tables 4.2.6.8 and 6.1.1.4'
Cl Cl 0.1484 0.1585 'International Tables Vol C Tables 4.2.6.8 and 6.1.1.4'
P P 0.1023 0.0942 'International Tables Vol C Tables 4.2.6.8 and 6.1.1.4'
Pd Pd -0.9988 1.0072 'International Tables Vol C Tables 4.2.6.8 and 6.1.1.4'

loop_
_geom_angle_atom_site_label_1
_geom_angle_atom_site_label_2
_geom_angle_atom_site_label_3
_geom_angle
C1 Pd1 P2 91.00(18)
C1 Pd1 P1 175.8(2)
P2 Pd1 P1 87.74(6)
C1 Pd1 Cl1 89.22(18)
P2 Pd1 Cl1 175.08(6)
P1 Pd1 Cl1 92.38(6)
C4 P1 C2 104.3(3)
C4 P1 C10 105.9(3)
C2 P1 C10 105.4(3)
C4 P1 Pd1 115.2(2)
C2 P1 Pd1 107.78(19)
C10 P1 Pd1 117.1(2)
C16 P2 C22 104.5(3)
C16 P2 C3 103.9(3)
C22 P2 C3 103.7(3)
C16 P2 Pd1 118.9(2)
C22 P2 Pd1 115.01(19)
C3 P2 Pd1 109.34(19)
C3 C2 P1 112.6(4)
C2 C3 P2 113.8(4)
C9 C4 C5 109.4(5)
C9 C4 P1 112.1(4)
C5 C4 P1 110.2(4)
C6 C5 C4 112.3(5)
C7 C6 C5 111.4(5)
C8 C7 C6 110.8(6)
C7 C8 C9 111.5(6)
C4 C9 C8 111.3(5)
C15 C10 C11 111.0(5)
C15 C10 P1 111.4(4)
C11 C10 P1 114.3(4)
C12 C11 C10 111.4(6)
C11 C12 C13 110.1(6)
C12 C13 C14 110.4(6)
C15 C14 C13 111.1(6)
C10 C15 C14 112.5(6)
C21 C16 C17 111.3(5)
C21 C16 P2 114.1(4)
C17 C16 P2 111.3(4)
C18 C17 C16 110.5(5)
C19 C18 C17 112.9(6)
C18 C19 C20 109.8(6)
C19 C20 C21 112.2(6)
C16 C21 C20 111.4(5)
C27 C22 C23 109.9(5)
C27 C22 P2 111.2(4)
C23 C22 P2 113.8(4)
C24 C23 C22 111.6(6)
C25 C24 C23 110.8(6)
C24 C25 C26 110.2(6)
C25 C26 C27 112.7(6)
C26 C27 C22 111.4(6)

loop_
_geom_bond_atom_site_label_1
_geom_bond_atom_site_label_2
_geom_bond_distance
Pd1 C1 2.130(6)
Pd1 P2 2.2218(16)
Pd1 P1 2.3195(18)
Pd1 Cl1 2.3814(17)
P1 C4 1.838(6)
P1 C2 1.849(6)
P1 C10 1.850(6)
P2 C16 1.839(6)
P2 C22 1.848(6)
P2 C3 1.858(6)
C2 C3 1.533(8)
C4 C9 1.532(9)
C4 C5 1.538(8)
C5 C6 1.531(9)
C6 C7 1.513(10)
C7 C8 1.500(10)
C8 C9 1.555(9)
C10 C15 1.503(9)
C10 C11 1.551(9)
C11 C12 1.512(9)
C12 C13 1.526(10)
C13 C14 1.541(11)
C14 C15 1.509(9)
C16 C21 1.526(9)
C16 C17 1.539(8)
C17 C18 1.536(9)
C18 C19 1.519(11)
C19 C20 1.519(10)
C20 C21 1.537(9)
C22 C27 1.533(8)
C22 C23 1.534(8)
C23 C24 1.520(9)
C24 C25 1.512(10)
C25 C26 1.515(10)
C26 C27 1.518(9)

loop_
_geom_torsion_atom_site_label_1
_geom_torsion_atom_site_label_2
_geom_torsion_atom_site_label_3
_geom_torsion_atom_site_label_4
_geom_torsion
C1 Pd1 P1 C4 -36(2)
P2 Pd1 P1 C4 -108.6(2)
Cl1 Pd1 P1 C4 76.3(2)
C1 Pd1 P1 C2 80(2)
P2 Pd1 P1 C2 7.4(2)
Cl1 Pd1 P1 C2 -167.7(2)
C1 Pd1 P1 C10 -161(2)
P2 Pd1 P1 C10 125.9(2)
Cl1 Pd1 P1 C10 -49.2(2)
C1 Pd1 P2 C16 -48.8(3)
P1 Pd1 P2 C16 127.2(2)
Cl1 Pd1 P2 C16 -141.3(7)
C1 Pd1 P2 C22 76.1(3)
P1 Pd1 P2 C22 -108.0(2)
Cl1 Pd1 P2 C22 -16.4(8)
C1 Pd1 P2 C3 -167.8(3)
P1 Pd1 P2 C3 8.2(2)
Cl1 Pd1 P2 C3 99.8(8)
C4 P1 C2 C3 97.6(4)
C10 P1 C2 C3 -151.1(4)
Pd1 P1 C2 C3 -25.3(4)
P1 C2 C3 P2 33.5(5)
C16 P2 C3 C2 -154.4(4)
C22 P2 C3 C2 96.6(5)
Pd1 P2 C3 C2 -26.5(5)
C2 P1 C4 C9 161.3(4)
C10 P1 C4 C9 50.3(5)
Pd1 P1 C4 C9 -80.8(5)
C2 P1 C4 C5 -76.6(5)
C10 P1 C4 C5 172.4(4)
Pd1 P1 C4 C5 41.3(5)
C9 C4 C5 C6 -54.7(7)
P1 C4 C5 C6 -178.3(4)
C4 C5 C6 C7 55.9(8)
C5 C6 C7 C8 -56.1(8)
C6 C7 C8 C9 56.4(9)
C5 C4 C9 C8 54.3(7)
P1 C4 C9 C8 176.9(5)
C7 C8 C9 C4 -56.5(9)
C4 P1 C10 C15 -176.4(5)
C2 P1 C10 C15 73.5(5)
Pd1 P1 C10 C15 -46.3(5)
C4 P1 C10 C11 56.9(5)
C2 P1 C10 C11 -53.3(5)
Pd1 P1 C10 C11 -173.1(4)
C15 C10 C11 C12 54.9(7)
P1 C10 C11 C12 -178.1(5)
C10 C11 C12 C13 -57.2(8)
C11 C12 C13 C14 57.7(9)
C12 C13 C14 C15 -56.3(10)
C11 C10 C15 C14 -53.6(8)
P1 C10 C15 C14 177.9(6)
C13 C14 C15 C10 54.8(9)
C22 P2 C16 C21 53.6(5)
C3 P2 C16 C21 -54.8(5)
Pd1 P2 C16 C21 -176.6(4)
C22 P2 C16 C17 -179.5(4)
C3 P2 C16 C17 72.1(5)
Pd1 P2 C16 C17 -49.6(5)
C21 C16 C17 C18 -53.8(8)
P2 C16 C17 C18 177.8(5)
C16 C17 C18 C19 55.4(9)
C17 C18 C19 C20 -55.8(8)
C18 C19 C20 C21 55.4(8)
C17 C16 C21 C20 54.2(7)
P2 C16 C21 C20 -178.9(5)
C19 C20 C21 C16 -55.5(8)
C16 P2 C22 C27 -178.0(4)
C3 P2 C22 C27 -69.4(5)
Pd1 P2 C22 C27 49.9(5)
C16 P2 C22 C23 57.3(5)
C3 P2 C22 C23 165.9(4)
Pd1 P2 C22 C23 -74.8(5)
C27 C22 C23 C24 55.7(7)
P2 C22 C23 C24 -178.8(5)
C22 C23 C24 C25 -58.1(8)
C23 C24 C25 C26 56.8(8)
C24 C25 C26 C27 -55.7(8)
C25 C26 C27 C22 54.6(8)
C23 C22 C27 C26 -53.5(7)
P2 C22 C27 C26 179.6(5)
